data_7017742
loop_
_publ_author_name
'Zhang, Jie'
'Zhang, Zhengxing'
'Chen, Zhenxia'
'Zhou, Xigeng'

_publ_section_title
;
 Oxidation and coupling of \b-diketiminate ligand in lanthanide complexes:
 novel eight-nuclear lanthanide clusters with \m-, \m3-Cl, and \m4-O
 bridge.
;
_journal_issue 2
_journal_name_full 'Dalton transactions (Cambridge, England : 2003)'
_journal_page_first 357
_journal_page_last 359
_journal_paper_doi 10.1039/c1dt11383f
_journal_volume 41
_journal_year 2012
_chemical_formula_moiety 'C61 H89 N4'
_chemical_formula_sum 'C61 H89 N4'
_chemical_formula_weight 878.36
_chemical_name_systematic
;
?
;
_space_group_IT_number 2
_symmetry_cell_setting triclinic
_symmetry_space_group_name_Hall '-P 1'
_symmetry_space_group_name_H-M 'P -1'
_atom_sites_solution_hydrogens geom
_atom_sites_solution_primary direct
_atom_sites_solution_secondary difmap
_audit_creation_method SHELXL-97
_cell_angle_alpha 86.122(5)
_cell_angle_beta 75.906(5)
_cell_angle_gamma 71.960(5)
_cell_formula_units_Z 2
_cell_length_a 12.937(4)
_cell_length_b 13.424(4)
_cell_length_c 17.464(6)
_cell_measurement_reflns_used 778
_cell_measurement_temperature 293(2)
_cell_measurement_theta_max 20.269
_cell_measurement_theta_min 2.485
_cell_volume 2796.9(15)
_computing_cell_refinement 'Bruker SMART'
_computing_data_collection 'Bruker SMART'
_computing_data_reduction 'Bruker SHELXTL'
_computing_molecular_graphics 'Bruker SHELXTL'
_computing_publication_material 'Bruker SHELXTL'
_computing_structure_refinement 'SHELXL-97 (Sheldrick, 1997)'
_computing_structure_solution 'SHELXS-97 (Sheldrick, 1990)'
_diffrn_ambient_temperature 293(2)
_diffrn_measured_fraction_theta_full 0.981
_diffrn_measured_fraction_theta_max 0.981
_diffrn_measurement_device_type 'CCD area detector'
_diffrn_measurement_method 'phi and omega scans'
_diffrn_radiation_monochromator graphite
_diffrn_radiation_source 'fine-focus sealed tube'
_diffrn_radiation_type MoK\a
_diffrn_radiation_wavelength 0.71073
_diffrn_reflns_av_R_equivalents 0.0346
_diffrn_reflns_av_sigmaI/netI 0.1020
_diffrn_reflns_limit_h_max 15
_diffrn_reflns_limit_h_min -15
_diffrn_reflns_limit_k_max 15
_diffrn_reflns_limit_k_min -15
_diffrn_reflns_limit_l_max 16
_diffrn_reflns_limit_l_min -20
_diffrn_reflns_number 11658
_diffrn_reflns_theta_full 25.01
_diffrn_reflns_theta_max 25.01
_diffrn_reflns_theta_min 1.60
_exptl_absorpt_coefficient_mu 0.060
_exptl_absorpt_correction_T_max 0.9952
_exptl_absorpt_correction_T_min 0.9929
_exptl_absorpt_correction_type multi-scan
_exptl_absorpt_process_details sadabs
_exptl_crystal_colour colorless
_exptl_crystal_density_diffrn 1.043
_exptl_crystal_density_method 'not measured'
_exptl_crystal_description prism
_exptl_crystal_F_000 966
_exptl_crystal_size_max 0.12
_exptl_crystal_size_mid 0.10
_exptl_crystal_size_min 0.08
_refine_diff_density_max 0.320
_refine_diff_density_min -0.170
_refine_diff_density_rms 0.035
_refine_ls_extinction_method none
_refine_ls_goodness_of_fit_ref 0.819
_refine_ls_hydrogen_treatment constr
_refine_ls_matrix_type full
_refine_ls_number_parameters 586
_refine_ls_number_reflns 9683
_refine_ls_number_restraints 12
_refine_ls_restrained_S_all 0.820
_refine_ls_R_factor_all 0.1323
_refine_ls_R_factor_gt 0.0555
_refine_ls_shift/su_max 0.001
_refine_ls_shift/su_mean 0.000
_refine_ls_structure_factor_coef Fsqd
_refine_ls_weighting_details 'calc w=1/[\s^2^(Fo^2^)+(0.0793P)^2^+0.0000P] where P=(Fo^2^+2Fc^2^)/3'
_refine_ls_weighting_scheme calc
_refine_ls_wR_factor_gt 0.1372
_refine_ls_wR_factor_ref 0.1605
_reflns_number_gt 4125
_reflns_number_total 9683
_reflns_threshold_expression >2sigma(I)
_cod_data_source_file c1dt11383f.txt
_cod_data_source_block f81122b
_cod_depositor_comments
;
The following automatic conversions were performed:

'_symmetry_cell_setting' value 'Triclinic' changed to 'triclinic'
according to /home/saulius/struct/CIF-dictionaries/cif_core.dic
dictionary named 'cif_core.dic' version 2.4.1 from 2010-06-29.

Automatic conversion script
Id: cif_fix_values 1715 2011-07-08 13:25:40Z adriana 
;
_cod_original_cell_volume 2796.9(16)
_cod_original_sg_symbol_H-M P-1
_cod_database_code 7017742

loop_
_symmetry_equiv_pos_as_xyz
'x, y, z'
'-x, -y, -z'

loop_
_atom_site_label
_atom_site_type_symbol
_atom_site_fract_x
_atom_site_fract_y
_atom_site_fract_z
_atom_site_U_iso_or_equiv
_atom_site_adp_type
_atom_site_occupancy
_atom_site_symmetry_multiplicity
_atom_site_calc_flag
_atom_site_refinement_flags
N1 N 0.58861(17) 0.35987(16) 0.32575(12) 0.0450(5) Uani 1 1 d .
N2 N 0.59212(18) 0.18431(15) 0.16028(12) 0.0440(5) Uani 1 1 d .
N3 N 0.22901(18) 0.41094(15) 0.26868(11) 0.0431(5) Uani 1 1 d .
N4 N 0.33037(17) 0.18984(16) 0.40822(11) 0.0439(5) Uani 1 1 d .
C1 C 0.7101(2) 0.1824(2) 0.28413(16) 0.0612(8) Uani 1 1 d .
H1A H 0.7690 0.2083 0.2900 0.092 Uiso 1 1 calc R
H1B H 0.7256 0.1574 0.2311 0.092 Uiso 1 1 calc R
H1C H 0.7051 0.1260 0.3203 0.092 Uiso 1 1 calc R
C2 C 0.6003(2) 0.2697(2) 0.30142(14) 0.0406(6) Uani 1 1 d .
C3 C 0.49715(19) 0.24193(18) 0.29446(14) 0.0381(6) Uani 1 1 d .
H3A H 0.4955 0.1842 0.3317 0.046 Uiso 1 1 calc R
C4 C 0.5054(2) 0.19338(17) 0.21642(15) 0.0390(6) Uani 1 1 d .
C5 C 0.4099(2) 0.1525(2) 0.21477(16) 0.0552(7) Uani 1 1 d .
H5A H 0.4214 0.1235 0.1635 0.083 Uiso 1 1 calc R
H5B H 0.3410 0.2089 0.2258 0.083 Uiso 1 1 calc R
H5C H 0.4064 0.0992 0.2539 0.083 Uiso 1 1 calc R
C6 C 0.6829(2) 0.3878(2) 0.33832(17) 0.0488(7) Uani 1 1 d .
C7 C 0.7446(2) 0.4316(2) 0.27557(19) 0.0619(8) Uani 1 1 d .
C8 C 0.8313(3) 0.4624(2) 0.2904(2) 0.0842(11) Uani 1 1 d .
H8A H 0.8739 0.4916 0.2498 0.101 Uiso 1 1 calc R
C9 C 0.8553(3) 0.4507(3) 0.3634(3) 0.0900(12) Uani 1 1 d .
H9A H 0.9145 0.4703 0.3718 0.108 Uiso 1 1 calc R
C10 C 0.7917(3) 0.4102(3) 0.4233(2) 0.0779(10) Uani 1 1 d .
H10A H 0.8085 0.4029 0.4726 0.094 Uiso 1 1 calc R
C11 C 0.7025(2) 0.3791(2) 0.41368(18) 0.0582(8) Uani 1 1 d .
C12 C 0.7163(3) 0.4512(3) 0.1960(2) 0.0843(11) Uani 1 1 d .
H12A H 0.6631 0.4134 0.1944 0.101 Uiso 1 1 calc R
C13 C 0.8182(4) 0.4101(4) 0.1269(2) 0.153(2) Uani 1 1 d .
H13A H 0.8521 0.3366 0.1334 0.230 Uiso 1 1 calc R
H13B H 0.8714 0.4469 0.1259 0.230 Uiso 1 1 calc R
H13C H 0.7945 0.4214 0.0781 0.230 Uiso 1 1 calc R
C14 C 0.6581(4) 0.5669(4) 0.1865(3) 0.157(2) Uani 1 1 d .
H14A H 0.5941 0.5903 0.2298 0.235 Uiso 1 1 calc R
H14B H 0.6344 0.5773 0.1378 0.235 Uiso 1 1 calc R
H14C H 0.7089 0.6061 0.1860 0.235 Uiso 1 1 calc R
C15 C 0.6337(3) 0.3361(3) 0.48261(18) 0.0691(9) Uani 1 1 d .
H15A H 0.5652 0.3360 0.4680 0.083 Uiso 1 1 calc R
C16 C 0.6957(3) 0.2226(3) 0.4998(2) 0.1041(13) Uani 1 1 d .
H16A H 0.7172 0.1809 0.4527 0.156 Uiso 1 1 calc R
H16B H 0.6474 0.1950 0.5404 0.156 Uiso 1 1 calc R
H16C H 0.7612 0.2208 0.5171 0.156 Uiso 1 1 calc R
C17 C 0.5989(3) 0.4027(3) 0.5579(2) 0.1046(13) Uani 1 1 d .
H17A H 0.5597 0.4736 0.5472 0.157 Uiso 1 1 calc R
H17B H 0.6644 0.4014 0.5752 0.157 Uiso 1 1 calc R
H17C H 0.5510 0.3749 0.5985 0.157 Uiso 1 1 calc R
C18 C 0.6102(2) 0.1261(2) 0.08973(16) 0.0483(7) Uani 1 1 d .
C19 C 0.6173(2) 0.1806(2) 0.01815(17) 0.0580(8) Uani 1 1 d .
C20 C 0.6407(3) 0.1261(3) -0.05084(18) 0.0754(10) Uani 1 1 d .
H20A H 0.6442 0.1620 -0.0984 0.091 Uiso 1 1 calc R
C21 C 0.6592(3) 0.0195(3) -0.0513(2) 0.0881(11) Uani 1 1 d .
H21A H 0.6739 -0.0161 -0.0985 0.106 Uiso 1 1 calc R
C22 C 0.6556(3) -0.0334(3) 0.0184(2) 0.0822(10) Uani 1 1 d .
H22A H 0.6685 -0.1055 0.0177 0.099 Uiso 1 1 calc R
C23 C 0.6333(2) 0.0170(2) 0.09031(17) 0.0593(8) Uani 1 1 d .
C24 C 0.5983(3) 0.2982(3) 0.01600(17) 0.0739(10) Uani 1 1 d .
H24A H 0.5882 0.3225 0.0698 0.089 Uiso 1 1 calc R
C25 C 0.6972(5) 0.3265(4) -0.0365(3) 0.178(2) Uani 1 1 d U
H25A H 0.7634 0.2915 -0.0182 0.268 Uiso 1 1 calc R
H25B H 0.6834 0.4009 -0.0347 0.268 Uiso 1 1 calc R
H25C H 0.7072 0.3049 -0.0898 0.268 Uiso 1 1 calc R
C26 C 0.4965(5) 0.3532(3) -0.0116(4) 0.202(3) Uani 1 1 d U
H26A H 0.4336 0.3365 0.0222 0.303 Uiso 1 1 calc R
H26B H 0.5055 0.3316 -0.0647 0.303 Uiso 1 1 calc R
H26C H 0.4842 0.4274 -0.0101 0.303 Uiso 1 1 calc R
C27 C 0.6404(3) -0.0497(2) 0.16356(17) 0.0675(9) Uani 1 1 d .
H27A H 0.6129 -0.0024 0.2094 0.081 Uiso 1 1 calc R
C28 C 0.7618(3) -0.1118(3) 0.1612(2) 0.1087(13) Uani 1 1 d .
H28A H 0.8060 -0.0647 0.1540 0.163 Uiso 1 1 calc R
H28B H 0.7896 -0.1612 0.1182 0.163 Uiso 1 1 calc R
H28C H 0.7660 -0.1485 0.2100 0.163 Uiso 1 1 calc R
C29 C 0.5682(3) -0.1241(3) 0.1751(2) 0.0986(12) Uani 1 1 d .
H29A H 0.4921 -0.0843 0.1765 0.148 Uiso 1 1 calc R
H29B H 0.5721 -0.1610 0.2239 0.148 Uiso 1 1 calc R
H29C H 0.5956 -0.1735 0.1321 0.148 Uiso 1 1 calc R
C30 C 0.4016(2) 0.4583(2) 0.21608(16) 0.0604(8) Uani 1 1 d .
H30A H 0.3609 0.5011 0.1803 0.091 Uiso 1 1 calc R
H30B H 0.4681 0.4089 0.1865 0.091 Uiso 1 1 calc R
H30C H 0.4219 0.5019 0.2476 0.091 Uiso 1 1 calc R
C31 C 0.3298(2) 0.40031(17) 0.26893(13) 0.0380(6) Uani 1 1 d .
C32 C 0.38454(19) 0.32820(18) 0.32876(13) 0.0384(6) Uani 1 1 d .
H32A H 0.4068 0.3750 0.3578 0.046 Uiso 1 1 calc R
C33 C 0.3036(2) 0.2874(2) 0.39305(14) 0.0410(6) Uani 1 1 d .
C34 C 0.2020(2) 0.3675(2) 0.43896(15) 0.0585(8) Uani 1 1 d .
H34A H 0.1579 0.3329 0.4770 0.088 Uiso 1 1 calc R
H34B H 0.1584 0.4067 0.4035 0.088 Uiso 1 1 calc R
H34C H 0.2249 0.4143 0.4657 0.088 Uiso 1 1 calc R
C35 C 0.1675(2) 0.4888(2) 0.22216(15) 0.0441(7) Uani 1 1 d .
C36 C 0.1432(2) 0.4556(2) 0.15528(16) 0.0510(7) Uani 1 1 d .
C37 C 0.0743(2) 0.5308(2) 0.11531(17) 0.0621(8) Uani 1 1 d .
H37A H 0.0592 0.5112 0.0701 0.075 Uiso 1 1 calc R
C38 C 0.0285(3) 0.6325(3) 0.1411(2) 0.0746(10) Uani 1 1 d .
H38A H -0.0186 0.6808 0.1143 0.089 Uiso 1 1 calc R
C39 C 0.0520(3) 0.6632(2) 0.20656(19) 0.0714(9) Uani 1 1 d .
H39A H 0.0201 0.7325 0.2236 0.086 Uiso 1 1 calc R
C40 C 0.1224(2) 0.5933(2) 0.24804(16) 0.0517(7) Uani 1 1 d .
C41 C 0.1900(3) 0.3432(2) 0.12866(18) 0.0687(9) Uani 1 1 d .
H41A H 0.2680 0.3174 0.1329 0.082 Uiso 1 1 calc R
C42 C 0.1870(4) 0.3272(3) 0.0432(2) 0.158(2) Uani 1 1 d .
H42A H 0.2282 0.3676 0.0085 0.237 Uiso 1 1 calc R
H42B H 0.1109 0.3496 0.0384 0.237 Uiso 1 1 calc R
H42C H 0.2201 0.2543 0.0292 0.237 Uiso 1 1 calc R
C43 C 0.1255(3) 0.2770(3) 0.1817(2) 0.1117(14) Uani 1 1 d .
H43A H 0.1279 0.2844 0.2355 0.168 Uiso 1 1 calc R
H43B H 0.1587 0.2048 0.1658 0.168 Uiso 1 1 calc R
H43C H 0.0491 0.3000 0.1773 0.168 Uiso 1 1 calc R
C44 C 0.1433(2) 0.6321(2) 0.32069(17) 0.0589(8) Uani 1 1 d .
H44A H 0.2045 0.5771 0.3361 0.071 Uiso 1 1 calc R
C45 C 0.1806(3) 0.7310(3) 0.3038(2) 0.1004(13) Uani 1 1 d .
H45A H 0.2450 0.7177 0.2603 0.151 Uiso 1 1 calc R
H45B H 0.1990 0.7497 0.3498 0.151 Uiso 1 1 calc R
H45C H 0.1210 0.7875 0.2907 0.151 Uiso 1 1 calc R
C46 C 0.0410(3) 0.6497(3) 0.38987(18) 0.0876(11) Uani 1 1 d .
H46A H 0.0196 0.5868 0.3992 0.131 Uiso 1 1 calc R
H46B H -0.0197 0.7057 0.3776 0.131 Uiso 1 1 calc R
H46C H 0.0588 0.6678 0.4363 0.131 Uiso 1 1 calc R
C47 C 0.2631(2) 0.14931(19) 0.47229(16) 0.0481(7) Uani 1 1 d .
C48 C 0.2917(3) 0.1340(2) 0.54521(17) 0.0573(8) Uani 1 1 d .
C49 C 0.2283(3) 0.0901(2) 0.60551(18) 0.0718(9) Uani 1 1 d .
H49A H 0.2450 0.0812 0.6549 0.086 Uiso 1 1 calc R
C50 C 0.1416(3) 0.0596(3) 0.5939(2) 0.0826(11) Uani 1 1 d .
H50A H 0.0995 0.0312 0.6353 0.099 Uiso 1 1 calc R
C51 C 0.1169(3) 0.0709(2) 0.5215(2) 0.0746(10) Uani 1 1 d .
H51A H 0.0592 0.0481 0.5138 0.089 Uiso 1 1 calc R
C52 C 0.1763(2) 0.1157(2) 0.45901(17) 0.0575(8) Uani 1 1 d .
C53 C 0.3881(3) 0.1651(3) 0.56026(18) 0.0731(9) Uani 1 1 d .
H53A H 0.4328 0.1784 0.5089 0.088 Uiso 1 1 calc R
C54 C 0.3475(4) 0.2648(3) 0.6084(2) 0.1122(14) Uani 1 1 d .
H54A H 0.3005 0.3193 0.5826 0.168 Uiso 1 1 calc R
H54B H 0.4104 0.2851 0.6134 0.168 Uiso 1 1 calc R
H54C H 0.3055 0.2533 0.6599 0.168 Uiso 1 1 calc R
C55 C 0.4654(3) 0.0773(3) 0.6002(2) 0.1002(12) Uani 1 1 d .
H55A H 0.5256 0.0999 0.6079 0.150 Uiso 1 1 calc R
H55B H 0.4952 0.0158 0.5672 0.150 Uiso 1 1 calc R
H55C H 0.4235 0.0614 0.6503 0.150 Uiso 1 1 calc R
C56 C 0.1503(3) 0.1227(2) 0.37828(18) 0.0658(9) Uani 1 1 d .
H56A H 0.1859 0.1715 0.3467 0.079 Uiso 1 1 calc R
C57 C 0.2026(3) 0.0154(3) 0.3372(2) 0.1072(13) Uani 1 1 d .
H57A H 0.2810 -0.0090 0.3358 0.161 Uiso 1 1 calc R
H57B H 0.1924 0.0214 0.2842 0.161 Uiso 1 1 calc R
H57C H 0.1671 -0.0335 0.3657 0.161 Uiso 1 1 calc R
C58 C 0.0256(3) 0.1637(3) 0.3809(2) 0.1029(13) Uani 1 1 d .
H58A H -0.0058 0.2307 0.4071 0.154 Uiso 1 1 calc R
H58B H -0.0109 0.1153 0.4092 0.154 Uiso 1 1 calc R
H58C H 0.0150 0.1709 0.3280 0.154 Uiso 1 1 calc R
C59 C 0.0179(5) 0.0171(5) 0.1728(3) 0.194(3) Uani 1 1 d .
H59A H -0.0083 0.0720 0.2118 0.291 Uiso 1 1 calc R
H59B H 0.0978 -0.0108 0.1631 0.291 Uiso 1 1 calc R
H59C H -0.0151 -0.0375 0.1916 0.291 Uiso 1 1 calc R
C60 C -0.0145(6) 0.0605(6) 0.0976(4) 0.201(3) Uani 1 1 d .
H60A H -0.0952 0.0903 0.1085 0.241 Uiso 1 1 calc R
H60B H 0.0177 0.1168 0.0799 0.241 Uiso 1 1 calc R
C61 C 0.0199(5) -0.0140(6) 0.0358(3) 0.202(3) Uani 1 1 d .
H61A H -0.0017 -0.0750 0.0574 0.243 Uiso 1 1 calc R
H61B H 0.1009 -0.0356 0.0208 0.243 Uiso 1 1 calc R

loop_
_atom_site_aniso_label
_atom_site_aniso_U_11
_atom_site_aniso_U_22
_atom_site_aniso_U_33
_atom_site_aniso_U_23
_atom_site_aniso_U_13
_atom_site_aniso_U_12
N1 0.0446(14) 0.0398(14) 0.0501(14) -0.0051(11) -0.0139(11) -0.0087(11)
N2 0.0492(15) 0.0397(13) 0.0407(14) -0.0051(10) -0.0078(11) -0.0108(11)
N3 0.0425(14) 0.0366(13) 0.0490(14) 0.0006(10) -0.0126(11) -0.0089(11)
N4 0.0439(14) 0.0388(14) 0.0452(14) 0.0023(11) -0.0067(10) -0.0104(11)
C1 0.0492(19) 0.0560(19) 0.073(2) -0.0119(15) -0.0225(15) 0.0008(15)
C2 0.0414(16) 0.0387(16) 0.0376(16) -0.0018(12) -0.0101(12) -0.0052(13)
C3 0.0373(15) 0.0319(14) 0.0400(15) -0.0028(12) -0.0062(12) -0.0050(12)
C4 0.0437(17) 0.0263(14) 0.0450(17) -0.0027(12) -0.0105(13) -0.0070(12)
C5 0.0495(18) 0.0498(18) 0.0649(19) -0.0123(14) -0.0132(14) -0.0108(15)
C6 0.0399(17) 0.0392(16) 0.068(2) -0.0068(14) -0.0183(15) -0.0066(13)
C7 0.052(2) 0.0536(19) 0.087(2) 0.0054(17) -0.0252(17) -0.0202(16)
C8 0.059(2) 0.072(2) 0.129(3) 0.017(2) -0.030(2) -0.0288(19)
C9 0.078(3) 0.075(3) 0.139(4) 0.000(2) -0.056(3) -0.031(2)
C10 0.078(3) 0.071(2) 0.098(3) -0.008(2) -0.048(2) -0.019(2)
C11 0.058(2) 0.0462(18) 0.073(2) -0.0135(16) -0.0274(17) -0.0070(15)
C12 0.072(3) 0.112(3) 0.085(3) 0.031(2) -0.027(2) -0.050(2)
C13 0.111(4) 0.252(6) 0.093(3) 0.005(4) -0.009(3) -0.062(4)
C14 0.175(5) 0.125(4) 0.172(5) 0.065(4) -0.093(4) -0.020(4)
C15 0.072(2) 0.079(2) 0.060(2) -0.0090(18) -0.0288(17) -0.0151(19)
C16 0.136(4) 0.082(3) 0.084(3) 0.001(2) -0.019(2) -0.026(3)
C17 0.105(3) 0.120(3) 0.079(3) -0.032(2) -0.032(2) -0.004(3)
C18 0.0490(18) 0.0478(18) 0.0432(18) -0.0109(14) -0.0090(13) -0.0067(14)
C19 0.069(2) 0.060(2) 0.0422(18) -0.0046(16) -0.0092(15) -0.0167(17)
C20 0.099(3) 0.077(3) 0.045(2) -0.0022(18) -0.0144(17) -0.021(2)
C21 0.115(3) 0.085(3) 0.058(2) -0.023(2) -0.019(2) -0.016(2)
C22 0.115(3) 0.056(2) 0.066(2) -0.0183(19) -0.022(2) -0.007(2)
C23 0.070(2) 0.052(2) 0.0498(19) -0.0122(16) -0.0138(15) -0.0064(16)
C24 0.102(3) 0.069(2) 0.0476(19) 0.0070(16) -0.0109(18) -0.027(2)
C25 0.184(5) 0.122(4) 0.223(6) 0.008(4) 0.019(4) -0.090(4)
C26 0.189(6) 0.072(3) 0.376(9) -0.004(4) -0.169(6) -0.003(3)
C27 0.084(2) 0.0441(18) 0.064(2) -0.0112(15) -0.0224(18) 0.0009(17)
C28 0.097(3) 0.106(3) 0.089(3) -0.003(2) -0.031(2) 0.026(2)
C29 0.150(4) 0.056(2) 0.100(3) 0.004(2) -0.042(3) -0.038(2)
C30 0.0483(18) 0.0558(19) 0.071(2) 0.0206(16) -0.0116(15) -0.0134(15)
C31 0.0401(17) 0.0286(14) 0.0398(16) -0.0030(12) -0.0060(12) -0.0044(12)
C32 0.0387(16) 0.0334(14) 0.0418(15) -0.0020(12) -0.0088(12) -0.0092(12)
C33 0.0424(16) 0.0390(16) 0.0387(16) 0.0010(12) -0.0105(12) -0.0076(13)
C34 0.062(2) 0.0424(17) 0.0519(18) -0.0020(14) 0.0055(14) -0.0019(15)
C35 0.0411(16) 0.0410(17) 0.0491(17) 0.0032(13) -0.0121(13) -0.0105(13)
C36 0.0469(18) 0.0500(18) 0.0524(19) 0.0008(15) -0.0126(14) -0.0087(15)
C37 0.067(2) 0.064(2) 0.060(2) 0.0012(17) -0.0278(17) -0.0173(18)
C38 0.078(2) 0.060(2) 0.087(3) 0.0134(19) -0.044(2) -0.0069(19)
C39 0.072(2) 0.0453(19) 0.092(3) -0.0020(18) -0.035(2) 0.0022(17)
C40 0.0511(18) 0.0441(18) 0.0579(19) 0.0016(14) -0.0176(14) -0.0085(15)
C41 0.075(2) 0.059(2) 0.068(2) -0.0130(17) -0.0278(17) -0.0044(18)
C42 0.232(6) 0.109(4) 0.097(3) -0.054(3) -0.075(3) 0.039(3)
C43 0.109(3) 0.065(3) 0.175(4) 0.008(3) -0.059(3) -0.028(2)
C44 0.067(2) 0.0367(17) 0.069(2) -0.0077(15) -0.0241(17) -0.0011(15)
C45 0.137(4) 0.068(2) 0.122(3) 0.010(2) -0.068(3) -0.040(2)
C46 0.084(3) 0.080(3) 0.083(3) -0.028(2) -0.017(2) 0.002(2)
C47 0.0504(18) 0.0354(16) 0.0486(18) 0.0029(13) -0.0012(14) -0.0074(14)
C48 0.068(2) 0.0439(18) 0.052(2) 0.0098(14) -0.0079(16) -0.0114(16)
C49 0.092(3) 0.059(2) 0.055(2) 0.0104(16) -0.0088(19) -0.020(2)
C50 0.094(3) 0.064(2) 0.077(3) 0.0163(19) 0.006(2) -0.030(2)
C51 0.078(2) 0.065(2) 0.080(3) 0.0138(19) -0.006(2) -0.0350(19)
C52 0.061(2) 0.0439(18) 0.063(2) 0.0080(15) -0.0062(16) -0.0172(16)
C53 0.083(3) 0.082(3) 0.055(2) 0.0162(18) -0.0228(18) -0.025(2)
C54 0.146(4) 0.070(3) 0.141(4) 0.005(3) -0.071(3) -0.033(3)
C55 0.096(3) 0.109(3) 0.086(3) 0.016(2) -0.038(2) -0.008(2)
C56 0.065(2) 0.060(2) 0.077(2) 0.0056(17) -0.0140(18) -0.0300(18)
C57 0.119(3) 0.102(3) 0.102(3) -0.021(2) -0.044(2) -0.016(3)
C58 0.078(3) 0.113(3) 0.121(3) 0.028(3) -0.035(2) -0.029(2)
C59 0.165(6) 0.296(9) 0.144(5) -0.011(5) -0.052(4) -0.090(6)
C60 0.196(7) 0.284(9) 0.135(6) -0.032(6) -0.016(5) -0.102(6)
C61 0.172(6) 0.308(9) 0.130(6) -0.096(7) 0.017(5) -0.098(6)

loop_
_atom_type_symbol
_atom_type_description
_atom_type_scat_dispersion_real
_atom_type_scat_dispersion_imag
_atom_type_scat_source
C C 0.0033 0.0016 'International Tables Vol C Tables 4.2.6.8 and 6.1.1.4'
H H 0.0000 0.0000 'International Tables Vol C Tables 4.2.6.8 and 6.1.1.4'
N N 0.0061 0.0033 'International Tables Vol C Tables 4.2.6.8 and 6.1.1.4'

loop_
_geom_angle_atom_site_label_1
_geom_angle_atom_site_label_2
_geom_angle_atom_site_label_3
_geom_angle
_geom_angle_site_symmetry_1
_geom_angle_site_symmetry_3
C2 N1 C6 121.2(2) . .
C4 N2 C18 121.4(2) . .
C31 N3 C35 122.6(2) . .
C33 N4 C47 120.8(2) . .
C2 C1 H1A 109.5 . .
C2 C1 H1B 109.5 . .
H1A C1 H1B 109.5 . .
C2 C1 H1C 109.5 . .
H1A C1 H1C 109.5 . .
H1B C1 H1C 109.5 . .
N1 C2 C1 124.3(2) . .
N1 C2 C3 119.1(2) . .
C1 C2 C3 116.4(2) . .
C4 C3 C2 115.7(2) . .
C4 C3 C32 115.71(19) . .
C2 C3 C32 113.5(2) . .
C4 C3 H3A 103.2 . .
C2 C3 H3A 103.2 . .
C32 C3 H3A 103.2 . .
N2 C4 C5 125.3(2) . .
N2 C4 C3 119.8(2) . .
C5 C4 C3 114.8(2) . .
C4 C5 H5A 109.5 . .
C4 C5 H5B 109.5 . .
H5A C5 H5B 109.5 . .
C4 C5 H5C 109.5 . .
H5A C5 H5C 109.5 . .
H5B C5 H5C 109.5 . .
C11 C6 C7 122.3(3) . .
C11 C6 N1 119.0(2) . .
C7 C6 N1 118.4(2) . .
C8 C7 C6 117.2(3) . .
C8 C7 C12 120.1(3) . .
C6 C7 C12 122.6(3) . .
C9 C8 C7 121.5(3) . .
C9 C8 H8A 119.2 . .
C7 C8 H8A 119.2 . .
C10 C9 C8 119.5(3) . .
C10 C9 H9A 120.3 . .
C8 C9 H9A 120.3 . .
C9 C10 C11 122.6(3) . .
C9 C10 H10A 118.7 . .
C11 C10 H10A 118.7 . .
C10 C11 C6 116.8(3) . .
C10 C11 C15 120.3(3) . .
C6 C11 C15 122.9(3) . .
C7 C12 C14 110.4(3) . .
C7 C12 C13 113.2(3) . .
C14 C12 C13 111.1(3) . .
C7 C12 H12A 107.3 . .
C14 C12 H12A 107.3 . .
C13 C12 H12A 107.3 . .
C12 C13 H13A 109.5 . .
C12 C13 H13B 109.5 . .
H13A C13 H13B 109.5 . .
C12 C13 H13C 109.5 . .
H13A C13 H13C 109.5 . .
H13B C13 H13C 109.5 . .
C12 C14 H14A 109.5 . .
C12 C14 H14B 109.5 . .
H14A C14 H14B 109.5 . .
C12 C14 H14C 109.5 . .
H14A C14 H14C 109.5 . .
H14B C14 H14C 109.5 . .
C11 C15 C17 113.1(3) . .
C11 C15 C16 111.2(3) . .
C17 C15 C16 109.5(3) . .
C11 C15 H15A 107.6 . .
C17 C15 H15A 107.6 . .
C16 C15 H15A 107.6 . .
C15 C16 H16A 109.5 . .
C15 C16 H16B 109.5 . .
H16A C16 H16B 109.5 . .
C15 C16 H16C 109.5 . .
H16A C16 H16C 109.5 . .
H16B C16 H16C 109.5 . .
C15 C17 H17A 109.5 . .
C15 C17 H17B 109.5 . .
H17A C17 H17B 109.5 . .
C15 C17 H17C 109.5 . .
H17A C17 H17C 109.5 . .
H17B C17 H17C 109.5 . .
C19 C18 C23 120.5(3) . .
C19 C18 N2 117.4(2) . .
C23 C18 N2 121.7(2) . .
C20 C19 C18 118.8(3) . .
C20 C19 C24 119.9(3) . .
C18 C19 C24 121.3(3) . .
C21 C20 C19 121.5(3) . .
C21 C20 H20A 119.2 . .
C19 C20 H20A 119.2 . .
C22 C21 C20 119.2(3) . .
C22 C21 H21A 120.4 . .
C20 C21 H21A 120.4 . .
C21 C22 C23 122.1(3) . .
C21 C22 H22A 118.9 . .
C23 C22 H22A 118.9 . .
C22 C23 C18 117.6(3) . .
C22 C23 C27 118.1(3) . .
C18 C23 C27 124.2(3) . .
C26 C24 C25 109.3(4) . .
C26 C24 C19 110.8(3) . .
C25 C24 C19 111.9(3) . .
C26 C24 H24A 108.2 . .
C25 C24 H24A 108.2 . .
C19 C24 H24A 108.2 . .
C24 C25 H25A 109.5 . .
C24 C25 H25B 109.5 . .
H25A C25 H25B 109.5 . .
C24 C25 H25C 109.5 . .
H25A C25 H25C 109.5 . .
H25B C25 H25C 109.5 . .
C24 C26 H26A 109.5 . .
C24 C26 H26B 109.5 . .
H26A C26 H26B 109.5 . .
C24 C26 H26C 109.5 . .
H26A C26 H26C 109.5 . .
H26B C26 H26C 109.5 . .
C23 C27 C28 110.2(3) . .
C23 C27 C29 113.0(3) . .
C28 C27 C29 110.1(3) . .
C23 C27 H27A 107.8 . .
C28 C27 H27A 107.8 . .
C29 C27 H27A 107.8 . .
C27 C28 H28A 109.5 . .
C27 C28 H28B 109.5 . .
H28A C28 H28B 109.5 . .
C27 C28 H28C 109.5 . .
H28A C28 H28C 109.5 . .
H28B C28 H28C 109.5 . .
C27 C29 H29A 109.5 . .
C27 C29 H29B 109.5 . .
H29A C29 H29B 109.5 . .
C27 C29 H29C 109.5 . .
H29A C29 H29C 109.5 . .
H29B C29 H29C 109.5 . .
C31 C30 H30A 109.5 . .
C31 C30 H30B 109.5 . .
H30A C30 H30B 109.5 . .
C31 C30 H30C 109.5 . .
H30A C30 H30C 109.5 . .
H30B C30 H30C 109.5 . .
N3 C31 C30 124.8(2) . .
N3 C31 C32 120.0(2) . .
C30 C31 C32 115.1(2) . .
C31 C32 C33 114.5(2) . .
C31 C32 C3 116.4(2) . .
C33 C32 C3 113.29(19) . .
C31 C32 H32A 103.5 . .
C33 C32 H32A 103.5 . .
C3 C32 H32A 103.5 . .
N4 C33 C34 124.1(2) . .
N4 C33 C32 118.6(2) . .
C34 C33 C32 117.0(2) . .
C33 C34 H34A 109.5 . .
C33 C34 H34B 109.5 . .
H34A C34 H34B 109.5 . .
C33 C34 H34C 109.5 . .
H34A C34 H34C 109.5 . .
H34B C34 H34C 109.5 . .
C40 C35 C36 120.9(2) . .
C40 C35 N3 120.1(2) . .
C36 C35 N3 118.5(2) . .
C37 C36 C35 117.8(3) . .
C37 C36 C41 121.5(3) . .
C35 C36 C41 120.8(2) . .
C38 C37 C36 121.5(3) . .
C38 C37 H37A 119.3 . .
C36 C37 H37A 119.3 . .
C37 C38 C39 120.0(3) . .
C37 C38 H38A 120.0 . .
C39 C38 H38A 120.0 . .
C38 C39 C40 121.6(3) . .
C38 C39 H39A 119.2 . .
C40 C39 H39A 119.2 . .
C39 C40 C35 118.1(3) . .
C39 C40 C44 118.8(3) . .
C35 C40 C44 123.0(2) . .
C36 C41 C43 110.3(3) . .
C36 C41 C42 113.4(3) . .
C43 C41 C42 108.1(3) . .
C36 C41 H41A 108.3 . .
C43 C41 H41A 108.3 . .
C42 C41 H41A 108.3 . .
C41 C42 H42A 109.5 . .
C41 C42 H42B 109.5 . .
H42A C42 H42B 109.5 . .
C41 C42 H42C 109.5 . .
H42A C42 H42C 109.5 . .
H42B C42 H42C 109.5 . .
C41 C43 H43A 109.5 . .
C41 C43 H43B 109.5 . .
H43A C43 H43B 109.5 . .
C41 C43 H43C 109.5 . .
H43A C43 H43C 109.5 . .
H43B C43 H43C 109.5 . .
C40 C44 C46 111.2(2) . .
C40 C44 C45 112.0(2) . .
C46 C44 C45 111.2(3) . .
C40 C44 H44A 107.4 . .
C46 C44 H44A 107.4 . .
C45 C44 H44A 107.4 . .
C44 C45 H45A 109.5 . .
C44 C45 H45B 109.5 . .
H45A C45 H45B 109.5 . .
C44 C45 H45C 109.5 . .
H45A C45 H45C 109.5 . .
H45B C45 H45C 109.5 . .
C44 C46 H46A 109.5 . .
C44 C46 H46B 109.5 . .
H46A C46 H46B 109.5 . .
C44 C46 H46C 109.5 . .
H46A C46 H46C 109.5 . .
H46B C46 H46C 109.5 . .
C48 C47 C52 120.8(2) . .
C48 C47 N4 119.3(2) . .
C52 C47 N4 119.6(2) . .
C49 C48 C47 118.3(3) . .
C49 C48 C53 119.6(3) . .
C47 C48 C53 122.0(2) . .
C50 C49 C48 121.3(3) . .
C50 C49 H49A 119.3 . .
C48 C49 H49A 119.3 . .
C51 C50 C49 120.1(3) . .
C51 C50 H50A 120.0 . .
C49 C50 H50A 120.0 . .
C50 C51 C52 121.3(3) . .
C50 C51 H51A 119.3 . .
C52 C51 H51A 119.3 . .
C51 C52 C47 118.1(3) . .
C51 C52 C56 120.1(3) . .
C47 C52 C56 121.8(2) . .
C54 C53 C48 111.6(3) . .
C54 C53 C55 110.1(3) . .
C48 C53 C55 112.3(3) . .
C54 C53 H53A 107.5 . .
C48 C53 H53A 107.5 . .
C55 C53 H53A 107.5 . .
C53 C54 H54A 109.5 . .
C53 C54 H54B 109.5 . .
H54A C54 H54B 109.5 . .
C53 C54 H54C 109.5 . .
H54A C54 H54C 109.5 . .
H54B C54 H54C 109.5 . .
C53 C55 H55A 109.5 . .
C53 C55 H55B 109.5 . .
H55A C55 H55B 109.5 . .
C53 C55 H55C 109.5 . .
H55A C55 H55C 109.5 . .
H55B C55 H55C 109.5 . .
C52 C56 C58 113.5(3) . .
C52 C56 C57 109.6(3) . .
C58 C56 C57 110.6(3) . .
C52 C56 H56A 107.6 . .
C58 C56 H56A 107.6 . .
C57 C56 H56A 107.6 . .
C56 C57 H57A 109.5 . .
C56 C57 H57B 109.5 . .
H57A C57 H57B 109.5 . .
C56 C57 H57C 109.5 . .
H57A C57 H57C 109.5 . .
H57B C57 H57C 109.5 . .
C56 C58 H58A 109.5 . .
C56 C58 H58B 109.5 . .
H58A C58 H58B 109.5 . .
C56 C58 H58C 109.5 . .
H58A C58 H58C 109.5 . .
H58B C58 H58C 109.5 . .
C60 C59 H59A 109.5 . .
C60 C59 H59B 109.5 . .
H59A C59 H59B 109.5 . .
C60 C59 H59C 109.5 . .
H59A C59 H59C 109.5 . .
H59B C59 H59C 109.5 . .
C61 C60 C59 114.3(7) . .
C61 C60 H60A 108.7 . .
C59 C60 H60A 108.7 . .
C61 C60 H60B 108.7 . .
C59 C60 H60B 108.7 . .
H60A C60 H60B 107.6 . .
C60 C61 C61 119.7(9) . 2
C60 C61 H61A 107.4 . .
C61 C61 H61A 107.4 2 .
C60 C61 H61B 107.4 . .
C61 C61 H61B 107.4 2 .
H61A C61 H61B 106.9 . .

loop_
_geom_bond_atom_site_label_1
_geom_bond_atom_site_label_2
_geom_bond_distance
_geom_bond_site_symmetry_2
N1 C2 1.262(3) .
N1 C6 1.449(3) .
N2 C4 1.277(3) .
N2 C18 1.435(3) .
N3 C31 1.268(3) .
N3 C35 1.439(3) .
N4 C33 1.273(3) .
N4 C47 1.429(3) .
C1 C2 1.513(3) .
C1 H1A 0.9600 .
C1 H1B 0.9600 .
C1 H1C 0.9600 .
C2 C3 1.526(3) .
C3 C4 1.516(3) .
C3 C32 1.564(3) .
C3 H3A 0.9800 .
C4 C5 1.506(3) .
C5 H5A 0.9600 .
C5 H5B 0.9600 .
C5 H5C 0.9600 .
C6 C11 1.391(4) .
C6 C7 1.400(4) .
C7 C8 1.392(4) .
C7 C12 1.507(4) .
C8 C9 1.373(4) .
C8 H8A 0.9300 .
C9 C10 1.359(4) .
C9 H9A 0.9300 .
C10 C11 1.391(4) .
C10 H10A 0.9300 .
C11 C15 1.509(4) .
C12 C14 1.519(5) .
C12 C13 1.537(5) .
C12 H12A 0.9800 .
C13 H13A 0.9600 .
C13 H13B 0.9600 .
C13 H13C 0.9600 .
C14 H14A 0.9600 .
C14 H14B 0.9600 .
C14 H14C 0.9600 .
C15 C17 1.534(4) .
C15 C16 1.535(4) .
C15 H15A 0.9800 .
C16 H16A 0.9600 .
C16 H16B 0.9600 .
C16 H16C 0.9600 .
C17 H17A 0.9600 .
C17 H17B 0.9600 .
C17 H17C 0.9600 .
C18 C19 1.403(4) .
C18 C23 1.401(4) .
C19 C20 1.372(4) .
C19 C24 1.520(4) .
C20 C21 1.377(4) .
C20 H20A 0.9300 .
C21 C22 1.365(4) .
C21 H21A 0.9300 .
C22 C23 1.392(4) .
C22 H22A 0.9300 .
C23 C27 1.516(4) .
C24 C26 1.472(5) .
C24 C25 1.518(5) .
C24 H24A 0.9800 .
C25 H25A 0.9600 .
C25 H25B 0.9600 .
C25 H25C 0.9600 .
C26 H26A 0.9600 .
C26 H26B 0.9600 .
C26 H26C 0.9600 .
C27 C28 1.525(4) .
C27 C29 1.539(4) .
C27 H27A 0.9800 .
C28 H28A 0.9600 .
C28 H28B 0.9600 .
C28 H28C 0.9600 .
C29 H29A 0.9600 .
C29 H29B 0.9600 .
C29 H29C 0.9600 .
C30 C31 1.502(3) .
C30 H30A 0.9600 .
C30 H30B 0.9600 .
C30 H30C 0.9600 .
C31 C32 1.526(3) .
C32 C33 1.535(3) .
C32 H32A 0.9800 .
C33 C34 1.502(3) .
C34 H34A 0.9600 .
C34 H34B 0.9600 .
C34 H34C 0.9600 .
C35 C40 1.400(4) .
C35 C36 1.413(3) .
C36 C37 1.396(4) .
C36 C41 1.501(4) .
C37 C38 1.368(4) .
C37 H37A 0.9300 .
C38 C39 1.371(4) .
C38 H38A 0.9300 .
C39 C40 1.391(4) .
C39 H39A 0.9300 .
C40 C44 1.516(4) .
C41 C43 1.522(4) .
C41 C42 1.533(4) .
C41 H41A 0.9800 .
C42 H42A 0.9600 .
C42 H42B 0.9600 .
C42 H42C 0.9600 .
C43 H43A 0.9600 .
C43 H43B 0.9600 .
C43 H43C 0.9600 .
C44 C46 1.528(4) .
C44 C45 1.535(4) .
C44 H44A 0.9800 .
C45 H45A 0.9600 .
C45 H45B 0.9600 .
C45 H45C 0.9600 .
C46 H46A 0.9600 .
C46 H46B 0.9600 .
C46 H46C 0.9600 .
C47 C48 1.395(4) .
C47 C52 1.405(4) .
C48 C49 1.387(4) .
C48 C53 1.516(4) .
C49 C50 1.367(4) .
C49 H49A 0.9300 .
C50 C51 1.366(4) .
C50 H50A 0.9300 .
C51 C52 1.390(4) .
C51 H51A 0.9300 .
C52 C56 1.518(4) .
C53 C54 1.509(4) .
C53 C55 1.540(4) .
C53 H53A 0.9800 .
C54 H54A 0.9600 .
C54 H54B 0.9600 .
C54 H54C 0.9600 .
C55 H55A 0.9600 .
C55 H55B 0.9600 .
C55 H55C 0.9600 .
C56 C58 1.525(4) .
C56 C57 1.532(4) .
C56 H56A 0.9800 .
C57 H57A 0.9600 .
C57 H57B 0.9600 .
C57 H57C 0.9600 .
C58 H58A 0.9600 .
C58 H58B 0.9600 .
C58 H58C 0.9600 .
C59 C60 1.501(7) .
C59 H59A 0.9600 .
C59 H59B 0.9600 .
C59 H59C 0.9600 .
C60 C61 1.413(7) .
C60 H60A 0.9700 .
C60 H60B 0.9700 .
C61 C61 1.449(11) 2
C61 H61A 0.9700 .
C61 H61B 0.9700 .
